data_7032775
loop_
_publ_author_name
'Wang, Lei'
'Liu, Jun-Feng'
'Yang, Weiting'
'Yi, Fei-Yan'
'Dang, Song'
'Sun, Zhong-Ming'

_publ_section_title
;
 A nanosized heterometallic {Zn2Ru3} coordination cage templated by
 various polyoxometalates.
;
_journal_issue 46
_journal_name_full 'Dalton transactions (Cambridge, England : 2003)'
_journal_page_first 17244
_journal_page_last 17247
_journal_paper_doi 10.1039/c4dt02521k
_journal_volume 43
_journal_year 2014
_chemical_formula_sum 'C96 H66 Mo11 N18 O58 P Ru3 V Zn2'
_chemical_formula_weight 3970.87
_chemical_name_systematic
; 
 ? 
;
_space_group_IT_number 167
_symmetry_cell_setting trigonal
_symmetry_space_group_name_Hall '-R 3 2"c'
_symmetry_space_group_name_H-M 'R -3 c :H'
_atom_sites_solution_hydrogens geom
_atom_sites_solution_primary direct
_atom_sites_solution_secondary difmap
_audit_creation_method SHELXL-97
_cell_angle_alpha 90.00
_cell_angle_beta 90.00
_cell_angle_gamma 120.00
_cell_formula_units_Z 6
_cell_length_a 23.5835(10)
_cell_length_b 23.5835(10)
_cell_length_c 48.792(4)
_cell_measurement_temperature 273(2)
_cell_measurement_theta_max 26.05
_cell_measurement_theta_min 1.30
_cell_volume 23502(2)
_computing_structure_refinement 'SHELXL-97 (Sheldrick, 1997)'
_computing_structure_solution 'SHELXS-97 (Sheldrick, 1990)'
_diffrn_ambient_temperature 273(2)
_diffrn_measured_fraction_theta_full 1.000
_diffrn_measured_fraction_theta_max 1.000
_diffrn_radiation_monochromator graphite
_diffrn_radiation_source 'fine-focus sealed tube'
_diffrn_radiation_type MoK\a
_diffrn_radiation_wavelength 0.71073
_diffrn_reflns_av_R_equivalents 0.1000
_diffrn_reflns_av_sigmaI/netI 0.0634
_diffrn_reflns_limit_h_max 25
_diffrn_reflns_limit_h_min -29
_diffrn_reflns_limit_k_max 26
_diffrn_reflns_limit_k_min -29
_diffrn_reflns_limit_l_max 59
_diffrn_reflns_limit_l_min -60
_diffrn_reflns_number 42000
_diffrn_reflns_theta_full 26.05
_diffrn_reflns_theta_max 26.05
_diffrn_reflns_theta_min 1.30
_exptl_absorpt_coefficient_mu 1.574
_exptl_absorpt_correction_T_max 0.7453
_exptl_absorpt_correction_T_min 0.6924
_exptl_absorpt_correction_type multi-scan
_exptl_absorpt_process_details 'SADABS; Bruker, 2000'
_exptl_crystal_density_diffrn 1.683
_exptl_crystal_density_method 'not measured'
_exptl_crystal_F_000 11544
_platon_squeeze_details
;
;
_refine_diff_density_max 0.855
_refine_diff_density_min -1.753
_refine_diff_density_rms 0.202
_refine_ls_extinction_coef 0.000076(9)
_refine_ls_extinction_expression Fc^*^=kFc[1+0.001xFc^2^\l^3^/sin(2\q)]^-1/4^
_refine_ls_extinction_method SHELXL
_refine_ls_goodness_of_fit_ref 0.948
_refine_ls_hydrogen_treatment constr
_refine_ls_matrix_type full
_refine_ls_number_parameters 289
_refine_ls_number_reflns 5167
_refine_ls_number_restraints 0
_refine_ls_restrained_S_all 0.948
_refine_ls_R_factor_all 0.0948
_refine_ls_R_factor_gt 0.0568
_refine_ls_shift/su_max 0.001
_refine_ls_shift/su_mean 0.000
_refine_ls_structure_factor_coef Fsqd
_refine_ls_weighting_details 'calc w=1/[\s^2^(Fo^2^)+(0.0977P)^2^+0.0000P] where P=(Fo^2^+2Fc^2^)/3'
_refine_ls_weighting_scheme calc
_refine_ls_wR_factor_gt 0.1524
_refine_ls_wR_factor_ref 0.1681
_reflns_number_gt 3166
_reflns_number_total 5167
_reflns_threshold_expression >2sigma(I)
_cod_data_source_file c4dt02521k2.cif
_cod_data_source_block 1
_cod_depositor_comments
;
The following automatic conversions were performed:

'_symmetry_cell_setting' value 'Trigonal' changed to 'trigonal'
according to
/usr/data/users/saulius/crontab/automatic-downloads/rss-feeds/RSC/lib/dictionaries/cif_core.dic
dictionary named 'cif_core.dic' version 2.4.2 from 2011-04-26.

Automatic conversion script
Id: cif_fix_values 2827 2014-09-09 07:05:25Z andrius 

 Adding full bibliography for 7032774--7032777.cif.
;
_cod_original_cell_volume 23501(2)
_cod_original_sg_symbol_H-M R-3C
_cod_database_code 7032775

loop_
_symmetry_equiv_pos_as_xyz
'x, y, z'
'-y, x-y, z'
'-x+y, -x, z'
'y, x, -z+1/2'
'x-y, -y, -z+1/2'
'-x, -x+y, -z+1/2'
'x+2/3, y+1/3, z+1/3'
'-y+2/3, x-y+1/3, z+1/3'
'-x+y+2/3, -x+1/3, z+1/3'
'y+2/3, x+1/3, -z+5/6'
'x-y+2/3, -y+1/3, -z+5/6'
'-x+2/3, -x+y+1/3, -z+5/6'
'x+1/3, y+2/3, z+2/3'
'-y+1/3, x-y+2/3, z+2/3'
'-x+y+1/3, -x+2/3, z+2/3'
'y+1/3, x+2/3, -z+7/6'
'x-y+1/3, -y+2/3, -z+7/6'
'-x+1/3, -x+y+2/3, -z+7/6'
'-x, -y, -z'
'y, -x+y, -z'
'x-y, x, -z'
'-y, -x, z-1/2'
'-x+y, y, z-1/2'
'x, x-y, z-1/2'
'-x+2/3, -y+1/3, -z+1/3'
'y+2/3, -x+y+1/3, -z+1/3'
'x-y+2/3, x+1/3, -z+1/3'
'-y+2/3, -x+1/3, z-1/6'
'-x+y+2/3, y+1/3, z-1/6'
'x+2/3, x-y+1/3, z-1/6'
'-x+1/3, -y+2/3, -z+2/3'
'y+1/3, -x+y+2/3, -z+2/3'
'x-y+1/3, x+2/3, -z+2/3'
'-y+1/3, -x+2/3, z+1/6'
'-x+y+1/3, y+2/3, z+1/6'
'x+1/3, x-y+2/3, z+1/6'

loop_
_atom_site_label
_atom_site_type_symbol
_atom_site_fract_x
_atom_site_fract_y
_atom_site_fract_z
_atom_site_U_iso_or_equiv
_atom_site_adp_type
_atom_site_occupancy
_atom_site_symmetry_multiplicity
_atom_site_calc_flag
_atom_site_refinement_flags
Zn1 Zn 1.0000 1.0000 0.66821(3) 0.0568(5) Uani 1 3 d S
Ru1 Ru 0.66457(4) 0.66457(4) 0.7500 0.0569(4) Uani 1 2 d S
Mo1 Mo 0.05331(3) 0.10065(3) 0.559016(13) 0.0448(2) Uani 0.951(8) 1 d P
V1 V 0.05331(3) 0.10065(3) 0.559016(13) 0.0448(2) Uani 0.049(8) 1 d P
Mo2 Mo 0.15876(3) 0.14186(3) 0.501537(15) 0.0530(3) Uani 0.951(8) 1 d P
V2 V 0.15876(3) 0.14186(3) 0.501537(15) 0.0530(3) Uani 0.049(8) 1 d P
P1 P 0.0000 0.0000 0.5000 0.0329(9) Uani 1 6 d S
O1 O 0.8830(5) 0.8718(4) 0.64999(15) 0.151(4) Uani 1 1 d .
O2 O 0.9243(3) 0.9296(4) 0.68640(12) 0.093(2) Uani 1 1 d .
O3 O 0.0261(3) 0.1469(4) 0.53683(12) 0.088(2) Uani 1 1 d .
O4 O 0.0785(3) 0.1463(3) 0.58678(13) 0.080(2) Uani 1 1 d .
O5 O 0.0736(3) 0.0337(3) 0.56841(15) 0.0719(18) Uani 1 1 d .
O6 O 0.1335(3) 0.1388(3) 0.53799(12) 0.083(2) Uani 1 1 d .
O7 O 0.0405(4) 0.0705(5) 0.51180(18) 0.120(3) Uani 1 1 d .
O8 O 0.1798(4) 0.0770(3) 0.50649(12) 0.083(2) Uani 1 1 d .
O9 O 0.2321(3) 0.2097(3) 0.50103(11) 0.0663(15) Uani 1 1 d .
O10 O 0.0000 0.0000 0.4697(4) 0.122(5) Uani 1 3 d S
N1 N 0.7351(3) 0.7287(3) 0.72340(13) 0.0570(17) Uani 1 1 d .
N2 N 0.6113(3) 0.5934(3) 0.72157(14) 0.0663(19) Uani 1 1 d .
N3 N 0.7117(3) 0.6103(3) 0.75065(15) 0.0633(19) Uani 1 1 d .
C1 C 0.8837(5) 0.8803(5) 0.67415(17) 0.068(2) Uani 1 1 d .
C2 C 0.8320(4) 0.8268(4) 0.69097(17) 0.059(2) Uani 1 1 d .
C3 C 0.8339(4) 0.8328(4) 0.71945(16) 0.061(2) Uani 1 1 d .
H3A H 0.8674 0.8697 0.7280 0.073 Uiso 1 1 calc R
C4 C 0.7843(4) 0.7819(4) 0.73513(15) 0.055(2) Uani 1 1 d .
C5 C 0.7340(5) 0.7231(4) 0.69553(17) 0.070(2) Uani 1 1 d .
H5A H 0.7004 0.6857 0.6874 0.083 Uiso 1 1 calc R
C6 C 0.7801(5) 0.7701(4) 0.67947(17) 0.076(3) Uani 1 1 d .
H6A H 0.7774 0.7648 0.6605 0.091 Uiso 1 1 calc R
C7 C 0.5561(5) 0.5848(4) 0.7095(2) 0.084(3) Uani 1 1 d .
H7A H 0.5399 0.6124 0.7141 0.101 Uiso 1 1 calc R
C8 C 0.5240(7) 0.5367(6) 0.6910(3) 0.139(6) Uani 1 1 d .
H8A H 0.4868 0.5322 0.6823 0.166 Uiso 1 1 calc R
C9 C 0.5464(9) 0.4942(6) 0.6849(3) 0.175(9) Uani 1 1 d .
H9A H 0.5239 0.4605 0.6724 0.211 Uiso 1 1 calc R
C10 C 0.6029(8) 0.5021(6) 0.6975(3) 0.137(6) Uani 1 1 d .
H10A H 0.6181 0.4733 0.6937 0.164 Uiso 1 1 calc R
C11 C 0.6356(5) 0.5526(4) 0.7153(2) 0.081(3) Uani 1 1 d .
C12 C 0.6945(5) 0.5657(4) 0.7303(2) 0.071(2) Uani 1 1 d .
C13 C 0.7270(6) 0.5329(5) 0.7243(3) 0.099(4) Uani 1 1 d .
H13A H 0.7156 0.5044 0.7095 0.119 Uiso 1 1 calc R
C14 C 0.7776(7) 0.5445(6) 0.7416(3) 0.110(5) Uani 1 1 d .
H14A H 0.8008 0.5227 0.7388 0.132 Uiso 1 1 calc R
C15 C 0.7948(5) 0.5884(6) 0.7632(3) 0.098(4) Uani 1 1 d .
H15A H 0.8283 0.5952 0.7752 0.118 Uiso 1 1 calc R
C16 C 0.7617(4) 0.6211(5) 0.7665(2) 0.081(3) Uani 1 1 d .
H16A H 0.7746 0.6523 0.7803 0.097 Uiso 1 1 calc R
O1W O 1.0000 1.0000 0.6276(2) 0.095(4) Uani 1 3 d S

loop_
_atom_site_aniso_label
_atom_site_aniso_U_11
_atom_site_aniso_U_22
_atom_site_aniso_U_33
_atom_site_aniso_U_23
_atom_site_aniso_U_13
_atom_site_aniso_U_12
Zn1 0.0685(7) 0.0685(7) 0.0334(8) 0.000 0.000 0.0342(4)
Ru1 0.0547(5) 0.0547(5) 0.0618(7) 0.0092(2) -0.0092(2) 0.0278(5)
Mo1 0.0508(4) 0.0504(4) 0.0316(4) -0.0069(3) -0.0037(3) 0.0240(3)
V1 0.0508(4) 0.0504(4) 0.0316(4) -0.0069(3) -0.0037(3) 0.0240(3)
Mo2 0.0416(4) 0.0435(4) 0.0634(5) 0.0019(3) -0.0053(3) 0.0134(3)
V2 0.0416(4) 0.0435(4) 0.0634(5) 0.0019(3) -0.0053(3) 0.0134(3)
P1 0.0361(14) 0.0361(14) 0.026(2) 0.000 0.000 0.0181(7)
O1 0.160(8) 0.127(7) 0.058(5) -0.001(4) 0.031(5) -0.009(6)
O2 0.087(5) 0.094(5) 0.047(4) -0.006(4) 0.006(3) 0.007(4)
O3 0.077(4) 0.149(6) 0.067(4) 0.057(4) 0.032(3) 0.078(4)
O4 0.074(4) 0.095(5) 0.082(4) -0.051(4) -0.032(3) 0.051(4)
O5 0.057(3) 0.052(3) 0.111(5) 0.000(3) -0.002(3) 0.030(3)
O6 0.073(4) 0.134(6) 0.068(4) 0.050(4) 0.036(3) 0.071(4)
O7 0.140(8) 0.132(7) 0.094(6) 0.009(5) 0.014(5) 0.072(6)
O8 0.134(6) 0.063(4) 0.068(4) -0.014(3) -0.035(4) 0.062(4)
O9 0.050(3) 0.072(4) 0.060(4) 0.004(3) 0.003(3) 0.018(3)
O10 0.113(7) 0.113(7) 0.141(14) 0.000 0.000 0.056(4)
N1 0.061(4) 0.049(4) 0.055(4) 0.001(3) -0.007(3) 0.022(3)
N2 0.066(5) 0.047(4) 0.076(5) 0.006(3) -0.017(4) 0.021(4)
N3 0.049(4) 0.069(5) 0.068(5) 0.023(4) 0.000(3) 0.027(4)
C1 0.083(7) 0.084(7) 0.033(5) 0.008(4) 0.007(4) 0.039(6)
C2 0.067(5) 0.059(5) 0.049(5) 0.007(4) 0.003(4) 0.029(5)
C3 0.069(6) 0.061(5) 0.046(5) 0.001(4) 0.003(4) 0.028(5)
C4 0.055(5) 0.064(5) 0.047(4) -0.002(4) -0.008(4) 0.031(4)
C5 0.091(7) 0.067(6) 0.048(5) -0.008(4) -0.023(5) 0.037(5)
C6 0.115(8) 0.061(6) 0.044(5) 0.008(4) 0.004(5) 0.038(6)
C7 0.084(7) 0.053(6) 0.103(8) 0.004(5) -0.039(6) 0.024(5)
C8 0.148(12) 0.075(8) 0.185(14) -0.004(9) -0.091(11) 0.049(8)
C9 0.270(19) 0.069(8) 0.180(15) -0.035(8) -0.156(15) 0.080(11)
C10 0.213(16) 0.080(8) 0.146(12) -0.030(8) -0.081(11) 0.094(10)
C11 0.115(8) 0.049(5) 0.080(7) 0.004(5) -0.015(6) 0.042(6)
C12 0.077(6) 0.060(6) 0.074(6) 0.014(5) -0.004(5) 0.034(5)
C13 0.101(9) 0.084(8) 0.143(11) 0.045(7) 0.034(8) 0.069(7)
C14 0.107(10) 0.088(9) 0.172(14) 0.069(9) 0.064(9) 0.077(8)
C15 0.065(7) 0.091(9) 0.142(12) 0.037(8) 0.010(7) 0.042(7)
C16 0.064(6) 0.102(8) 0.088(7) 0.009(6) -0.005(5) 0.050(6)
O1W 0.116(6) 0.116(6) 0.055(7) 0.000 0.000 0.058(3)

loop_
_atom_type_symbol
_atom_type_description
_atom_type_scat_dispersion_real
_atom_type_scat_dispersion_imag
_atom_type_scat_source
C C 0.0033 0.0016 'International Tables Vol C Tables 4.2.6.8 and 6.1.1.4'
H H 0.0000 0.0000 'International Tables Vol C Tables 4.2.6.8 and 6.1.1.4'
N N 0.0061 0.0033 'International Tables Vol C Tables 4.2.6.8 and 6.1.1.4'
O O 0.0106 0.0060 'International Tables Vol C Tables 4.2.6.8 and 6.1.1.4'
P P 0.1023 0.0942 'International Tables Vol C Tables 4.2.6.8 and 6.1.1.4'
Mo Mo -1.6832 0.6857 'International Tables Vol C Tables 4.2.6.8 and 6.1.1.4'
V V 0.3005 0.5294 'International Tables Vol C Tables 4.2.6.8 and 6.1.1.4'
Ru Ru -1.2594 0.8363 'International Tables Vol C Tables 4.2.6.8 and 6.1.1.4'
Zn Zn 0.2839 1.4301 'International Tables Vol C Tables 4.2.6.8 and 6.1.1.4'

loop_
_geom_angle_atom_site_label_1
_geom_angle_atom_site_label_2
_geom_angle_atom_site_label_3
_geom_angle
_geom_angle_site_symmetry_1
_geom_angle_site_symmetry_3
O2 Zn1 O2 100.7(2) 3_675 2_765
O2 Zn1 O2 100.7(2) 3_675 .
O2 Zn1 O2 100.7(2) 2_765 .
O2 Zn1 O1W 117.21(19) 3_675 .
O2 Zn1 O1W 117.21(19) 2_765 .
O2 Zn1 O1W 117.21(19) . .
N2 Ru1 N2 88.7(4) 4_556 .
N2 Ru1 N1 172.2(3) 4_556 .
N2 Ru1 N1 96.6(3) . .
N2 Ru1 N1 96.6(3) 4_556 4_556
N2 Ru1 N1 172.2(3) . 4_556
N1 Ru1 N1 78.8(4) . 4_556
N2 Ru1 N3 78.7(3) 4_556 4_556
N2 Ru1 N3 98.0(3) . 4_556
N1 Ru1 N3 94.9(3) . 4_556
N1 Ru1 N3 88.7(2) 4_556 4_556
N2 Ru1 N3 98.0(3) 4_556 .
N2 Ru1 N3 78.7(3) . .
N1 Ru1 N3 88.7(2) . .
N1 Ru1 N3 94.9(3) 4_556 .
N3 Ru1 N3 175.4(4) 4_556 .
O4 Mo1 O3 102.3(3) . .
O4 Mo1 O5 101.4(3) . 2
O3 Mo1 O5 91.4(3) . 2
O4 Mo1 O5 100.6(3) . .
O3 Mo1 O5 156.9(3) . .
O5 Mo1 O5 86.6(4) 2 .
O4 Mo1 O6 100.5(3) . .
O3 Mo1 O6 87.8(2) . .
O5 Mo1 O6 157.7(3) 2 .
O5 Mo1 O6 85.5(2) . .
O4 Mo1 O7 160.1(4) . .
O3 Mo1 O7 65.4(3) . .
O5 Mo1 O7 94.7(3) 2 .
O5 Mo1 O7 91.8(3) . .
O6 Mo1 O7 64.8(3) . .
O4 Mo1 O10 158.8(4) . 19_556
O3 Mo1 O10 94.2(4) . 19_556
O5 Mo1 O10 64.6(3) 2 19_556
O5 Mo1 O10 64.2(3) . 19_556
O6 Mo1 O10 93.2(3) . 19_556
O7 Mo1 O10 40.9(4) . 19_556
O9 Mo2 O8 102.5(3) . .
O9 Mo2 O6 102.1(3) . .
O8 Mo2 O6 93.2(3) . .
O9 Mo2 O3 100.4(3) . 20_556
O8 Mo2 O3 88.7(3) . 20_556
O6 Mo2 O3 156.4(3) . 20_556
O9 Mo2 O8 99.9(3) . 21_556
O8 Mo2 O8 157.2(4) . 21_556
O6 Mo2 O8 86.2(2) . 21_556
O3 Mo2 O8 83.1(3) 20_556 21_556
O9 Mo2 O7 158.0(3) . .
O8 Mo2 O7 95.0(3) . .
O6 Mo2 O7 63.4(3) . .
O3 Mo2 O7 93.0(3) 20_556 .
O8 Mo2 O7 64.3(3) 21_556 .
O9 Mo2 O7 157.9(3) . 20_556
O8 Mo2 O7 65.5(3) . 20_556
O6 Mo2 O7 97.3(3) . 20_556
O3 Mo2 O7 62.3(3) 20_556 20_556
O8 Mo2 O7 91.9(3) 21_556 20_556
O7 Mo2 O7 43.6(4) . 20_556
O10 P1 O10 180.000(3) . 19_556
O10 P1 O7 68.3(3) . 20_556
O10 P1 O7 111.7(3) 19_556 20_556
O10 P1 O7 68.3(3) . 19_556
O10 P1 O7 111.7(3) 19_556 19_556
O7 P1 O7 107.1(3) 20_556 19_556
O10 P1 O7 111.7(3) . 2
O10 P1 O7 68.3(3) 19_556 2
O7 P1 O7 179.995(2) 20_556 2
O7 P1 O7 72.9(3) 19_556 2
O10 P1 O7 111.7(3) . .
O10 P1 O7 68.3(3) 19_556 .
O7 P1 O7 72.9(3) 20_556 .
O7 P1 O7 179.998(3) 19_556 .
O7 P1 O7 107.1(3) 2 .
O10 P1 O7 68.3(3) . 21_556
O10 P1 O7 111.7(3) 19_556 21_556
O7 P1 O7 107.1(3) 20_556 21_556
O7 P1 O7 107.1(3) 19_556 21_556
O7 P1 O7 72.9(3) 2 21_556
O7 P1 O7 72.9(3) . 21_556
O10 P1 O7 111.7(3) . 3
O10 P1 O7 68.3(3) 19_556 3
O7 P1 O7 72.9(3) 20_556 3
O7 P1 O7 72.9(3) 19_556 3
O7 P1 O7 107.1(3) 2 3
O7 P1 O7 107.1(3) . 3
O7 P1 O7 179.995(4) 21_556 3
C1 O2 Zn1 122.4(6) . .
Mo1 O3 V2 138.5(4) . 21_556
Mo1 O3 Mo2 138.5(4) . 21_556
V2 O3 Mo2 0.00(5) 21_556 21_556
V1 O5 Mo1 0.00(4) 3 3
V1 O5 Mo1 139.3(4) 3 .
Mo1 O5 Mo1 139.3(4) 3 .
Mo2 O6 Mo1 138.0(4) . .
P1 O7 O10 53.7(6) . 19_556
P1 O7 Mo1 126.5(5) . .
O10 O7 Mo1 72.8(6) 19_556 .
P1 O7 Mo2 122.1(4) . .
O10 O7 Mo2 131.3(5) 19_556 .
Mo1 O7 Mo2 93.5(3) . .
P1 O7 Mo2 121.4(5) . 21_556
O10 O7 Mo2 134.6(4) 19_556 21_556
Mo1 O7 Mo2 92.9(3) . 21_556
Mo2 O7 Mo2 91.5(3) . 21_556
Mo2 O8 V2 138.4(4) . 20_556
Mo2 O8 Mo2 138.4(4) . 20_556
V2 O8 Mo2 0.00(4) 20_556 20_556
P1 O10 O7 58.0(6) . 20_556
P1 O10 O7 58.0(6) . 19_556
O7 O10 O7 94.5(8) 20_556 19_556
P1 O10 O7 58.0(6) . 21_556
O7 O10 O7 94.5(8) 20_556 21_556
O7 O10 O7 94.5(8) 19_556 21_556
P1 O10 Mo1 124.3(3) . 21_556
O7 O10 Mo1 132.8(3) 20_556 21_556
O7 O10 Mo1 128.1(3) 19_556 21_556
O7 O10 Mo1 66.3(3) 21_556 21_556
P1 O10 Mo1 124.3(3) . 19_556
O7 O10 Mo1 128.1(3) 20_556 19_556
O7 O10 Mo1 66.3(3) 19_556 19_556
O7 O10 Mo1 132.8(3) 21_556 19_556
Mo1 O10 Mo1 91.4(5) 21_556 19_556
P1 O10 Mo1 124.3(3) . 20_556
O7 O10 Mo1 66.3(3) 20_556 20_556
O7 O10 Mo1 132.8(3) 19_556 20_556
O7 O10 Mo1 128.1(3) 21_556 20_556
Mo1 O10 Mo1 91.4(5) 21_556 20_556
Mo1 O10 Mo1 91.4(5) 19_556 20_556
C4 N1 C5 118.9(7) . .
C4 N1 Ru1 115.0(5) . .
C5 N1 Ru1 126.0(6) . .
C7 N2 C11 120.5(8) . .
C7 N2 Ru1 124.5(7) . .
C11 N2 Ru1 115.0(6) . .
C16 N3 C12 117.9(8) . .
C16 N3 Ru1 126.3(7) . .
C12 N3 Ru1 115.1(6) . .
O1 C1 O2 125.2(9) . .
O1 C1 C2 117.8(9) . .
O2 C1 C2 117.0(8) . .
C3 C2 C6 117.6(8) . .
C3 C2 C1 119.5(8) . .
C6 C2 C1 122.8(8) . .
C2 C3 C4 118.9(8) . .
N1 C4 C3 121.8(7) . .
N1 C4 C4 115.5(4) . 4_556
C3 C4 C4 122.7(5) . 4_556
C6 C5 N1 122.0(8) . .
C5 C6 C2 120.8(8) . .
N2 C7 C8 120.7(11) . .
C7 C8 C9 119.9(12) . .
C8 C9 C10 119.8(12) . .
C11 C10 C9 118.9(12) . .
C10 C11 N2 120.2(10) . .
C10 C11 C12 124.4(10) . .
N2 C11 C12 115.3(8) . .
N3 C12 C13 124.2(10) . .
N3 C12 C11 114.4(8) . .
C13 C12 C11 121.4(11) . .
C12 C13 C14 115.8(12) . .
C13 C14 C15 121.2(10) . .
C16 C15 C14 118.4(11) . .
N3 C16 C15 122.4(11) . .

loop_
_geom_bond_atom_site_label_1
_geom_bond_atom_site_label_2
_geom_bond_distance
_geom_bond_site_symmetry_2
Zn1 O2 1.941(6) 3_675
Zn1 O2 1.941(6) 2_765
Zn1 O2 1.941(6) .
Zn1 O1W 1.980(11) .
Ru1 N2 2.052(7) 4_556
Ru1 N2 2.052(7) .
Ru1 N1 2.055(6) .
Ru1 N1 2.055(6) 4_556
Ru1 N3 2.072(7) 4_556
Ru1 N3 2.072(7) .
Mo1 O4 1.646(6) .
Mo1 O3 1.863(5) .
Mo1 O5 1.880(5) 2
Mo1 O5 1.920(5) .
Mo1 O6 1.933(5) .
Mo1 O7 2.385(9) .
Mo1 O10 2.489(10) 19_556
Mo2 O9 1.669(5) .
Mo2 O8 1.844(5) .
Mo2 O6 1.866(6) .
Mo2 O3 1.921(6) 20_556
Mo2 O8 1.969(6) 21_556
Mo2 O7 2.483(9) .
Mo2 O7 2.495(9) 20_556
P1 O10 1.478(18) .
P1 O10 1.479(18) 19_556
P1 O7 1.556(10) 20_556
P1 O7 1.556(10) 19_556
P1 O7 1.556(9) 2
P1 O7 1.556(10) .
P1 O7 1.556(9) 21_556
P1 O7 1.556(9) 3
O1 C1 1.194(10) .
O2 C1 1.231(10) .
O3 V2 1.921(6) 21_556
O3 Mo2 1.921(6) 21_556
O5 V1 1.879(5) 3
O5 Mo1 1.879(5) 3
O7 O10 1.705(13) 19_556
O7 Mo2 2.495(9) 21_556
O8 V2 1.969(6) 20_556
O8 Mo2 1.969(6) 20_556
O10 O7 1.704(13) 20_556
O10 O7 1.704(13) 19_556
O10 O7 1.705(13) 21_556
O10 Mo1 2.489(10) 21_556
O10 Mo1 2.489(10) 19_556
O10 Mo1 2.489(10) 20_556
N1 C4 1.338(9) .
N1 C5 1.365(10) .
N2 C7 1.349(10) .
N2 C11 1.376(11) .
N3 C16 1.324(10) .
N3 C12 1.356(11) .
C1 C2 1.487(11) .
C2 C3 1.395(11) .
C2 C6 1.401(11) .
C3 C4 1.411(11) .
C4 C4 1.455(15) 4_556
C5 C6 1.350(12) .
C7 C8 1.349(14) .
C8 C9 1.379(19) .
C9 C10 1.393(18) .
C10 C11 1.362(14) .
C11 C12 1.460(13) .
C12 C13 1.364(12) .
C13 C14 1.371(18) .
C14 C15 1.390(18) .
C15 C16 1.354(13) .

loop_
_platon_squeeze_void_nr
_platon_squeeze_void_average_x
_platon_squeeze_void_average_y
_platon_squeeze_void_average_z
_platon_squeeze_void_volume
_platon_squeeze_void_count_electrons
_platon_squeeze_void_content
1 -0.018 0.446 -0.001 7968 3923 ' '
